data_4083120
loop_
_publ_author_name
'Anding, Bernie J.'
'Ellern, Arkady'
'Woo, L. Keith'

_publ_section_title
;
 Comparative Study of Rhodium and Iridium Porphyrin Diaminocarbene and
 N-Heterocyclic Carbene Complexes
;
_journal_issue 9
_journal_name_full Organometallics
_journal_page_first 2219
_journal_paper_doi 10.1021/om500081w
_journal_volume 33
_journal_year 2014
_chemical_formula_sum 'C72 H72 B F4 Ir N8'
_chemical_formula_weight 1328.39
_chemical_name_common Woo35
_space_group_IT_number 88
_symmetry_cell_setting tetragonal
_symmetry_space_group_name_Hall '-I 4ad'
_symmetry_space_group_name_H-M 'I 41/a :2'
_atom_sites_solution_hydrogens geom
_atom_sites_solution_primary direct
_atom_sites_solution_secondary difmap
_audit_creation_method 'APEX2 v2010.3-0'
_cell_angle_alpha 90
_cell_angle_beta 90
_cell_angle_gamma 90
_cell_formula_units_Z 4
_cell_length_a 20.7502(16)
_cell_length_b 20.7502(16)
_cell_length_c 14.3770(11)
_cell_measurement_reflns_used 9955
_cell_measurement_temperature 173.(2)
_cell_measurement_theta_max 25.6734
_cell_measurement_theta_min 2.6124
_cell_volume 6190.3(8)
_computing_cell_refinement 'SAINT V7.66A (Bruker AXS, 2009)'
_computing_data_collection 'APEX2 Suite (Bruker AXS, 2009)'
_computing_data_reduction 'SAINT V7.66A (Bruker AXS, 2009)'
_computing_molecular_graphics 'XSHELL (Bruker AXS, 2007)'
_computing_publication_material 'APEX2 Suite (Bruker AXS, 2009)'
_computing_structure_refinement 'SHELXL-97 (Sheldrick, 2008)'
_computing_structure_solution 'SHELXS-97 (Sheldrick, 2008)'
_diffrn_ambient_temperature 173.(2)
_diffrn_detector_area_resol_mean 8.3333
_diffrn_measured_fraction_theta_full 0.998
_diffrn_measured_fraction_theta_max 0.998
_diffrn_measurement_device_type ' BRUKER APEX2 CCD Diffractometer'
_diffrn_measurement_method '\w scan'
_diffrn_radiation_type MoK\a
_diffrn_radiation_wavelength 0.71073
_diffrn_reflns_av_R_equivalents 0.0251
_diffrn_reflns_av_sigmaI/netI 0.0144
_diffrn_reflns_limit_h_max 27
_diffrn_reflns_limit_h_min -27
_diffrn_reflns_limit_k_max 26
_diffrn_reflns_limit_k_min -27
_diffrn_reflns_limit_l_max 19
_diffrn_reflns_limit_l_min -19
_diffrn_reflns_number 31117
_diffrn_reflns_theta_full 28.32
_diffrn_reflns_theta_max 28.32
_diffrn_reflns_theta_min 1.72
_exptl_absorpt_coefficient_mu 2.219
_exptl_absorpt_correction_T_max 0.59
_exptl_absorpt_correction_T_min 0.45
_exptl_absorpt_correction_type multi-scan
_exptl_absorpt_process_details 'SADABS V2008/1 (Bruker AXS)'
_exptl_crystal_colour red
_exptl_crystal_density_diffrn 1.425
_exptl_crystal_density_method 'not measured'
_exptl_crystal_description block
_exptl_crystal_F_000 2712
_exptl_crystal_size_max 0.34
_exptl_crystal_size_mid 0.32
_exptl_crystal_size_min 0.27
_refine_diff_density_max 0.986
_refine_diff_density_min -0.866
_refine_ls_extinction_method none
_refine_ls_goodness_of_fit_ref 1.137
_refine_ls_hydrogen_treatment constr
_refine_ls_matrix_type full
_refine_ls_number_parameters 252
_refine_ls_number_reflns 3853
_refine_ls_number_restraints 201
_refine_ls_restrained_S_all 1.157
_refine_ls_R_factor_all 0.0484
_refine_ls_R_factor_gt 0.0376
_refine_ls_shift/su_max 0.017
_refine_ls_shift/su_mean 0.001
_refine_ls_structure_factor_coef Fsqd
_refine_ls_weighting_details 'calc w=1/[\s^2^(Fo^2^)+(0.0654P)^2^+9.7426P] where P=(Fo^2^+2Fc^2^)/3'
_refine_ls_weighting_scheme calc
_refine_ls_wR_factor_gt 0.1009
_refine_ls_wR_factor_ref 0.1175
_reflns_number_gt 3201
_reflns_number_total 3853
_reflns_threshold_expression >2sigma(I)
_cod_data_source_file om500081w_si_002.cif
_cod_data_source_block I
_cod_depositor_comments 'Adding full bibliography for 4083118--4083122.cif.'
_cod_original_sg_symbol_H-M 'I 41/a'
_cod_database_code 4083120

loop_
_symmetry_equiv_pos_as_xyz
'x, y, z'
'-y+1/4, x+3/4, z+3/4'
'y+1/4, -x+1/4, z+1/4'
'-x, -y+1/2, z'
'x+1/2, y+1/2, z+1/2'
'-y+3/4, x+5/4, z+5/4'
'y+3/4, -x+3/4, z+3/4'
'-x+1/2, -y+1, z+1/2'
'-x, -y, -z'
'y-1/4, -x-3/4, -z-3/4'
'-y-1/4, x-1/4, -z-1/4'
'x, y-1/2, -z'
'-x+1/2, -y+1/2, -z+1/2'
'y+1/4, -x-1/4, -z-1/4'
'-y+1/4, x+1/4, -z+1/4'
'x+1/2, y, -z+1/2'

loop_
_atom_site_type_symbol
_atom_site_label
_atom_site_fract_x
_atom_site_fract_y
_atom_site_fract_z
_atom_site_U_iso_or_equiv
_atom_site_adp_type
_atom_site_calc_flag
_atom_site_refinement_flags
_atom_site_occupancy
_atom_site_disorder_assembly
_atom_site_disorder_group
Ir Ir1 0 0.25 0.125 0.04965(12) Uani d S 1 . .
N N1 -0.03667(16) 0.34066(17) 0.12370(19) 0.0498(7) Uani d . 1 . .
C C1 -0.0019(2) 0.3966(2) 0.1319(2) 0.0539(8) Uani d . 1 . .
C C2 -0.0442(2) 0.4500(2) 0.1132(3) 0.0631(10) Uani d . 1 . .
H H2 -0.033 0.4944 0.1158 0.076 Uiso calc R 1 . .
C C3 0.0640(2) 0.4010(2) 0.1532(3) 0.0568(8) Uani d . 1 . .
C C4 0.1076(2) 0.3494(2) 0.1494(3) 0.0566(9) Uani d . 1 . .
C C5 0.1759(2) 0.3523(2) 0.1587(3) 0.0642(10) Uani d . 1 . .
H H5 0.2002 0.389 0.1771 0.077 Uiso calc R 1 . .
C C6 0.0891(2) 0.46726(19) 0.1725(3) 0.0589(9) Uani d . 1 . .
C C7 0.1371(3) 0.4952(2) 0.1193(3) 0.0634(10) Uani d . 1 . .
H H7 0.1566 0.4708 0.0709 0.076 Uiso calc R 1 . .
C C8 0.1575(3) 0.5584(3) 0.1349(3) 0.0728(13) Uani d . 1 . .
H H8 0.19 0.5768 0.0966 0.087 Uiso calc R 1 . .
C C9 0.1310(3) 0.5938(2) 0.2047(4) 0.0748(13) Uani d . 1 . .
C C10 0.0838(3) 0.5666(2) 0.2604(4) 0.0746(13) Uani d . 1 . .
H H10 0.0654 0.591 0.3096 0.089 Uiso calc R 1 . .
C C11 0.0631(2) 0.5035(2) 0.2445(3) 0.0659(10) Uani d . 1 . .
H H11 0.0309 0.4852 0.2834 0.079 Uiso calc R 1 . .
C C12 0.1514(4) 0.6640(3) 0.2207(6) 0.113(2) Uani d . 1 . .
H H12A 0.1984 0.6673 0.217 0.169 Uiso calc R 1 . .
H H12B 0.1369 0.6781 0.2823 0.169 Uiso calc R 1 . .
H H12C 0.1319 0.6915 0.1729 0.169 Uiso calc R 1 . .
C C13 0 0.25 0.2719(5) 0.0660(14) Uani d SU 1 . .
N N2 0.0583(4) 0.2135(4) 0.3057(5) 0.0674(15) Uani d PDU 0.5 A 1
H H2A 0.085 0.1983 0.2608 0.081 Uiso d P 0.5 B 1
C C14 0.0752(6) 0.2011(6) 0.3928(5) 0.0779(18) Uani d PDU 0.5 A 1
H H14A 0.0354 0.1994 0.4307 0.094 Uiso calc PR 0.5 A 1
H H14B 0.101 0.2379 0.4157 0.094 Uiso calc PR 0.5 A 1
C C15 0.1131(5) 0.1397(4) 0.4115(8) 0.107(2) Uani d PGU 0.5 A 1
C C16 0.1586(6) 0.1308(5) 0.4813(7) 0.121(3) Uani d PGU 0.5 A 1
H H16A 0.1653 0.1634 0.5266 0.145 Uiso calc PR 0.5 A 1
C C17 0.1942(5) 0.0741(6) 0.4848(8) 0.136(3) Uani d PGU 0.5 A 1
H H17A 0.2253 0.068 0.5325 0.163 Uiso calc PR 0.5 A 1
C C18 0.1844(5) 0.0263(5) 0.4185(9) 0.138(3) Uani d PGU 0.5 A 1
H H18A 0.2087 -0.0124 0.4208 0.165 Uiso calc PR 0.5 A 1
C C19 0.1389(6) 0.0353(5) 0.3486(8) 0.133(3) Uani d PGU 0.5 A 1
H H19A 0.1322 0.0027 0.3033 0.16 Uiso calc PR 0.5 A 1
C C20 0.1033(5) 0.0920(5) 0.3451(7) 0.112(2) Uani d PGU 0.5 A 1
H H20A 0.0722 0.0981 0.2974 0.135 Uiso calc PR 0.5 A 1
N N3 0.0368(4) 0.2390(4) 0.3371(6) 0.0681(15) Uani d PDU 0.5 . 2
H H3A 0.023 0.2465 0.3955 0.082 Uiso d P 0.5 C 2
C C21 0.0959(4) 0.2164(5) 0.3252(8) 0.0816(19) Uani d PDU 0.5 D 2
H H21A 0.1269 0.2514 0.3393 0.098 Uiso calc PR 0.5 D 2
H H21B 0.1014 0.2049 0.2589 0.098 Uiso calc PR 0.5 D 2
C C22 0.1134(9) 0.1581(6) 0.3840(10) 0.104(2) Uani d PDU 0.5 D 2
H H22A 0.1299 0.1781 0.4418 0.125 Uiso calc PR 0.5 D 2
H H22B 0.0707 0.1405 0.4008 0.125 Uiso calc PR 0.5 D 2
C C23 0.1544(9) 0.0977(7) 0.3761(11) 0.129(2) Uani d PDU 0.5 D 2
H H23A 0.2006 0.1086 0.3837 0.155 Uiso calc PR 0.5 D 2
H H23B 0.1484 0.0776 0.3142 0.155 Uiso calc PR 0.5 D 2
C C24 0.1332(10) 0.0515(8) 0.4522(12) 0.138(2) Uani d PDU 0.5 D 2
H H24A 0.1426 0.0704 0.5132 0.208 Uiso calc PR 0.5 D 2
H H24B 0.1564 0.0107 0.4457 0.208 Uiso calc PR 0.5 D 2
H H24C 0.0867 0.0437 0.4469 0.208 Uiso calc PR 0.5 D 2
B B1 0 0.25 0.625 0.0488(17) Uani d S 1 . .
F F1 0.0291(5) 0.2426(6) 0.5462(6) 0.174(6) Uani d P 0.5 . .
F F2 -0.0010(11) 0.1851(6) 0.6324(7) 0.175(6) Uani d P 0.5 . .

loop_
_atom_site_aniso_label
_atom_site_aniso_U_11
_atom_site_aniso_U_22
_atom_site_aniso_U_33
_atom_site_aniso_U_12
_atom_site_aniso_U_13
_atom_site_aniso_U_23
Ir1 0.05202(14) 0.05202(14) 0.04492(17) 0 0 0
N1 0.0515(16) 0.0528(16) 0.0450(15) 0.0001(13) -0.0053(12) 0.0002(12)
C1 0.059(2) 0.0503(19) 0.052(2) -0.0002(16) -0.0070(15) 0.0032(14)
C2 0.063(2) 0.053(2) 0.073(3) 0.0017(17) -0.0155(19) 0.0066(17)
C3 0.062(2) 0.056(2) 0.0521(18) -0.0008(17) -0.0082(17) -0.0022(16)
C4 0.059(2) 0.057(2) 0.0542(19) -0.0011(17) -0.0049(16) -0.0033(16)
C5 0.063(2) 0.066(2) 0.063(2) -0.0048(19) -0.011(2) -0.013(2)
C6 0.064(2) 0.056(2) 0.057(2) 0.0012(17) -0.0163(18) -0.0009(17)
C7 0.070(3) 0.062(2) 0.058(2) -0.0082(19) -0.0072(18) -0.0048(17)
C8 0.076(3) 0.062(3) 0.080(3) -0.012(2) -0.014(2) 0.004(2)
C9 0.077(3) 0.063(3) 0.084(3) -0.002(2) -0.022(3) -0.003(2)
C10 0.079(3) 0.063(2) 0.082(3) 0.014(2) -0.016(2) -0.016(2)
C11 0.067(2) 0.060(2) 0.071(3) 0.0075(18) -0.009(2) -0.0036(19)
C12 0.126(5) 0.063(3) 0.148(7) -0.014(3) -0.011(5) -0.016(4)
C13 0.067(3) 0.084(4) 0.047(3) -0.019(3) 0 0
N2 0.061(4) 0.087(4) 0.054(3) -0.001(3) 0.000(3) -0.013(3)
C14 0.072(4) 0.095(4) 0.067(4) -0.001(3) -0.003(3) 0.003(3)
C15 0.105(5) 0.106(5) 0.111(5) 0.011(4) 0.007(4) 0.025(4)
C16 0.116(6) 0.119(5) 0.129(6) 0.011(5) -0.014(5) 0.026(5)
C17 0.134(6) 0.123(5) 0.150(6) 0.015(5) -0.007(5) 0.038(5)
C18 0.141(6) 0.116(5) 0.157(6) 0.014(5) 0.007(5) 0.035(5)
C19 0.140(6) 0.110(5) 0.149(6) 0.009(5) 0.009(5) 0.023(5)
C20 0.118(5) 0.099(5) 0.121(5) 0.001(4) 0.004(5) 0.017(4)
N3 0.068(4) 0.081(4) 0.055(3) 0.005(3) -0.004(3) -0.013(3)
C21 0.074(4) 0.096(4) 0.074(4) -0.001(4) -0.004(4) -0.014(4)
C22 0.097(5) 0.112(5) 0.104(5) 0.017(4) 0.007(4) 0.013(4)
C23 0.131(5) 0.116(4) 0.141(5) 0.012(4) 0.005(4) 0.025(4)
C24 0.142(5) 0.119(4) 0.154(5) 0.010(4) 0.004(5) 0.032(4)
B1 0.058(3) 0.058(3) 0.030(3) 0 0 0
F1 0.128(7) 0.345(17) 0.050(4) 0.067(10) 0.011(4) -0.001(6)
F2 0.318(19) 0.099(7) 0.108(8) -0.001(11) -0.060(8) 0.001(5)

loop_
_atom_type_symbol
_atom_type_description
_atom_type_scat_dispersion_real
_atom_type_scat_dispersion_imag
_atom_type_scat_source
C C 0.0033 0.0016 'International Tables Vol C Tables 4.2.6.8 and 6.1.1.4'
H H 0.0000 0.0000 'International Tables Vol C Tables 4.2.6.8 and 6.1.1.4'
N N 0.0061 0.0033 'International Tables Vol C Tables 4.2.6.8 and 6.1.1.4'
B B 0.0013 0.0007 'International Tables Vol C Tables 4.2.6.8 and 6.1.1.4'
F F 0.0171 0.0103 'International Tables Vol C Tables 4.2.6.8 and 6.1.1.4'
Ir Ir -1.4442 7.9887 'International Tables Vol C Tables 4.2.6.8 and 6.1.1.4'

loop_
_geom_angle_atom_site_label_1
_geom_angle_atom_site_label_2
_geom_angle_atom_site_label_3
_geom_angle_site_symmetry_1
_geom_angle_site_symmetry_3
_geom_angle
N1 Ir1 N1 . 10_566 90.005(2)
N1 Ir1 N1 . 15 90.005(2)
N1 Ir1 N1 10_566 15 178.94(16)
N1 Ir1 N1 . 4 178.94(16)
N1 Ir1 N1 10_566 4 90.005(2)
N1 Ir1 N1 15 4 90.005(2)
N1 Ir1 C13 . 10_566 89.47(8)
N1 Ir1 C13 10_566 10_566 90.53(8)
N1 Ir1 C13 15 10_566 90.53(8)
N1 Ir1 C13 4 10_566 89.47(8)
N1 Ir1 C13 . . 90.53(8)
N1 Ir1 C13 10_566 . 89.47(8)
N1 Ir1 C13 15 . 89.47(8)
N1 Ir1 C13 4 . 90.53(8)
C13 Ir1 C13 10_566 . 180.0
C1 N1 C4 . 15 107.4(3)
C1 N1 Ir1 . . 125.9(3)
C4 N1 Ir1 15 . 126.0(3)
N1 C1 C3 . . 125.8(4)
N1 C1 C2 . . 108.3(4)
C3 C1 C2 . . 125.9(4)
C5 C2 C1 15 . 107.8(4)
C5 C2 H2 15 . 126.1
C1 C2 H2 . . 126.1
C4 C3 C1 . . 124.8(4)
C4 C3 C6 . . 118.9(4)
C1 C3 C6 . . 116.0(4)
N1 C4 C3 10_566 . 124.1(4)
N1 C4 C5 10_566 . 108.3(4)
C3 C4 C5 . . 127.3(4)
C2 C5 C4 10_566 . 108.1(4)
C2 C5 H5 10_566 . 126.0
C4 C5 H5 . . 126.0
C7 C6 C11 . . 117.7(4)
C7 C6 C3 . . 122.2(4)
C11 C6 C3 . . 120.1(4)
C6 C7 C8 . . 121.5(5)
C6 C7 H7 . . 119.2
C8 C7 H7 . . 119.2
C9 C8 C7 . . 120.2(5)
C9 C8 H8 . . 119.9
C7 C8 H8 . . 119.9
C8 C9 C10 . . 119.5(5)
C8 C9 C12 . . 120.8(6)
C10 C9 C12 . . 119.7(5)
C9 C10 C11 . . 120.3(5)
C9 C10 H10 . . 119.8
C11 C10 H10 . . 119.8
C6 C11 C10 . . 120.7(5)
C6 C11 H11 . . 119.7
C10 C11 H11 . . 119.7
C9 C12 H12A . . 109.5
C9 C12 H12B . . 109.5
H12A C12 H12B . . 109.5
C9 C12 H12C . . 109.5
H12A C12 H12C . . 109.5
H12B C12 H12C . . 109.5
N3 C13 N3 . 4 80.8(9)
N3 C13 N2 . 4 110.2(7)
N3 C13 N2 4 4 33.1(4)
N3 C13 N2 . . 33.1(4)
N3 C13 N2 4 . 110.2(7)
N2 C13 N2 4 . 142.4(7)
N3 C13 Ir1 . . 139.6(5)
N3 C13 Ir1 4 . 139.6(5)
N2 C13 Ir1 4 . 108.8(4)
N2 C13 Ir1 . . 108.8(4)
C14 N2 C13 . . 127.9(9)
C14 N2 H2A . . 116.3
C13 N2 H2A . . 115.8
N2 C14 C15 . . 117.8(10)
N2 C14 H14A . . 107.9
C15 C14 H14A . . 107.9
N2 C14 H14B . . 107.9
C15 C14 H14B . . 107.9
H14A C14 H14B . . 107.2
N2 C14 H3A . . 72.4
C15 C14 H3A . . 159.2
H14A C14 H3A . . 51.6
H14B C14 H3A . . 83.9
C16 C15 C20 . . 120.0
C16 C15 C14 . . 126.2(8)
C20 C15 C14 . . 113.5(8)
C15 C16 C17 . . 120.0
C15 C16 H16A . . 120.0
C17 C16 H16A . . 120.0
C18 C17 C16 . . 120.0
C18 C17 H17A . . 120.0
C16 C17 H17A . . 120.0
C17 C18 C19 . . 120.0
C17 C18 H18A . . 120.0
C19 C18 H18A . . 120.0
C20 C19 C18 . . 120.0
C20 C19 H19A . . 120.0
C18 C19 H19A . . 120.0
C19 C20 C15 . . 120.0
C19 C20 H20A . . 120.0
C15 C20 H20A . . 120.0
C13 N3 C21 . . 122.9(9)
C13 N3 N3 . 4 49.6(5)
C21 N3 N3 . 4 171.5(8)
C13 N3 H3A . . 118.6
C21 N3 H3A . . 118.5
N3 N3 H3A 4 . 69.2
N3 C21 C22 . . 115.6(10)
N3 C21 H2A . . 92.3
C22 C21 H2A . . 105.2
N3 C21 H21A . . 108.4
C22 C21 H21A . . 108.4
H2A C21 H21A . . 126.7
N3 C21 H21B . . 108.4
C22 C21 H21B . . 108.4
H2A C21 H21B . . 20.9
H21A C21 H21B . . 107.4
C23 C22 C21 . . 138.6(11)
C23 C22 H22A . . 102.5
C21 C22 H22A . . 102.5
C23 C22 H22B . . 102.4
C21 C22 H22B . . 102.4
H22A C22 H22B . . 104.9
C22 C23 C24 . . 107.7(11)
C22 C23 H23A . . 110.2
C24 C23 H23A . . 110.2
C22 C23 H23B . . 110.2
C24 C23 H23B . . 110.2
H23A C23 H23B . . 108.5
C23 C24 H24A . . 109.5
C23 C24 H24B . . 109.5
H24A C24 H24B . . 109.5
C23 C24 H24C . . 109.5
H24A C24 H24C . . 109.5
H24B C24 H24C . . 109.5
F1 B1 F1 . 15_556 140.1(6)
F1 B1 F1 . 4 57.6(9)
F1 B1 F1 15_556 4 140.1(6)
F1 B1 F1 . 10_567 140.1(6)
F1 B1 F1 15_556 10_567 57.6(9)
F1 B1 F1 4 10_567 140.1(6)
F1 B1 F2 . . 87.5(9)
F1 B1 F2 15_556 . 113.5(7)
F1 B1 F2 4 . 100.4(8)
F1 B1 F2 10_567 . 57.6(6)
F1 B1 F2 . 4 100.4(8)
F1 B1 F2 15_556 4 57.6(6)
F1 B1 F2 4 4 87.5(9)
F1 B1 F2 10_567 4 113.5(7)
F2 B1 F2 . 4 171.0(8)
F1 B1 F2 . 10_567 113.5(7)
F1 B1 F2 15_556 10_567 100.4(8)
F1 B1 F2 4 10_567 57.6(6)
F1 B1 F2 10_567 10_567 87.5(9)
F2 B1 F2 . 10_567 90.35(7)
F2 B1 F2 4 10_567 90.35(7)
F1 B1 F2 . 15_556 57.6(6)
F1 B1 F2 15_556 15_556 87.5(9)
F1 B1 F2 4 15_556 113.5(7)
F1 B1 F2 10_567 15_556 100.4(8)
F2 B1 F2 . 15_556 90.36(7)
F2 B1 F2 4 15_556 90.35(7)
F2 B1 F2 10_567 15_556 171.0(8)
F1 F1 F2 4 15_556 122.6(9)
F1 F1 B1 4 . 61.2(4)
F2 F1 B1 15_556 . 63.5(6)
F1 F2 B1 10_567 . 58.9(6)

loop_
_geom_bond_atom_site_label_1
_geom_bond_atom_site_label_2
_geom_bond_site_symmetry_2
_geom_bond_distance
Ir1 N1 . 2.029(3)
Ir1 N1 10_566 2.029(3)
Ir1 N1 15 2.029(3)
Ir1 N1 4 2.029(3)
Ir1 C13 10_566 2.112(7)
Ir1 C13 . 2.112(7)
N1 C1 . 1.372(5)
N1 C4 15 1.389(5)
C1 C3 . 1.404(6)
C1 C2 . 1.439(6)
C2 C5 15 1.342(7)
C2 H2 . 0.95
C3 C4 . 1.402(6)
C3 C6 . 1.497(6)
C4 N1 10_566 1.389(5)
C4 C5 . 1.425(6)
C5 C2 10_566 1.342(7)
C5 H5 . 0.95
C6 C7 . 1.383(7)
C6 C11 . 1.388(6)
C7 C8 . 1.397(7)
C7 H7 . 0.95
C8 C9 . 1.360(8)
C8 H8 . 0.95
C9 C10 . 1.386(8)
C9 C12 . 1.534(7)
C10 C11 . 1.397(6)
C10 H10 . 0.95
C11 H11 . 0.95
C12 H12A . 0.98
C12 H12B . 0.98
C12 H12C . 0.98
C13 N3 . 1.230(10)
C13 N3 4 1.230(10)
C13 N2 4 1.508(10)
C13 N2 . 1.508(10)
N2 C14 . 1.325(2)
N2 H2A . 0.9074
C14 C15 . 1.521(13)
C14 H14A . 0.99
C14 H14B . 0.99
C14 H3A . 1.4369
C15 C16 . 1.39
C15 C20 . 1.39
C16 C17 . 1.39
C16 H16A . 0.95
C17 C18 . 1.39
C17 H17A . 0.95
C18 C19 . 1.39
C18 H18A . 0.95
C19 C20 . 1.39
C19 H19A . 0.95
C20 H20A . 0.95
N3 C21 . 1.324(2)
N3 N3 4 1.595(15)
N3 H3A . 0.9018
C21 C22 . 1.520(2)
C21 H2A . 1.0251
C21 H21A . 0.99
C21 H21B . 0.99
C22 C23 . 1.519(2)
C22 H22A . 0.99
C22 H22B . 0.99
C23 C24 . 1.520(2)
C23 H23A . 0.99
C23 H23B . 0.99
C24 H24A . 0.98
C24 H24B . 0.98
C24 H24C . 0.98
B1 F1 . 1.294(8)
B1 F1 15_556 1.294(8)
B1 F1 4 1.294(8)
B1 F1 10_567 1.294(8)
B1 F2 . 1.352(12)
B1 F2 4 1.352(12)
B1 F2 10_567 1.352(12)
B1 F2 15_556 1.352(12)
F1 F1 4 1.247(19)
F1 F2 15_556 1.275(14)
F2 F1 10_567 1.275(14)
